data_4113385
loop_
_publ_author_name
'Xuan Zhao'
'Chao-Yi Chiang'
'Matthew L. Miller'
'Marilyn V. Rampersad'
'Marcetta Y. Darensbourg'

_publ_section_title
;
 Activation of Alkenes and H2 by [Fe]-H2ase Model Complexes
;
_journal_name_full 'Journal of the American Chemical Society'
_journal_page_first 518
_journal_page_last 524
_journal_paper_doi 10.1021/ja0280168
_journal_volume 125
_journal_year 2003
_chemical_formula_sum 'C14 H28 F6 Fe2 N O3 P3 S2'
_chemical_formula_weight 641.10
_chemical_name_systematic
; 
 ? 
;
_space_group_IT_number 14
_symmetry_cell_setting monoclinic
_symmetry_space_group_name_Hall '-P 2ybc'
_symmetry_space_group_name_H-M 'P 1 21/c 1'
_atom_sites_solution_hydrogens geom
_atom_sites_solution_primary direct
_atom_sites_solution_secondary difmap
_audit_creation_method SHELXL-97
_cell_angle_alpha 90.00
_cell_angle_beta 90.112(4)
_cell_angle_gamma 90.00
_cell_formula_units_Z 8
_cell_length_a 17.516(4)
_cell_length_b 28.565(6)
_cell_length_c 10.116(2)
_cell_measurement_temperature 100(2)
_cell_volume 5061.5(19)
_computing_structure_refinement 'SHELXL-97 (Sheldrick, 1997)'
_computing_structure_solution 'SHELXS-97 (Sheldrick, 1990)'
_diffrn_ambient_temperature 100(2)
_diffrn_measured_fraction_theta_full 0.920
_diffrn_measured_fraction_theta_max 0.920
_diffrn_radiation_monochromator graphite
_diffrn_radiation_source 'fine-focus sealed tube'
_diffrn_radiation_type MoK\a
_diffrn_radiation_wavelength 0.71073
_diffrn_reflns_av_R_equivalents 0.1663
_diffrn_reflns_av_sigmaI/netI 0.2975
_diffrn_reflns_limit_h_max 23
_diffrn_reflns_limit_h_min -23
_diffrn_reflns_limit_k_max 37
_diffrn_reflns_limit_k_min -27
_diffrn_reflns_limit_l_max 13
_diffrn_reflns_limit_l_min -12
_diffrn_reflns_number 31847
_diffrn_reflns_theta_full 28.33
_diffrn_reflns_theta_max 28.33
_diffrn_reflns_theta_min 1.16
_exptl_absorpt_coefficient_mu 1.561
_exptl_crystal_density_diffrn 1.683
_exptl_crystal_F_000 2608
_refine_diff_density_max 1.174
_refine_diff_density_min -0.743
_refine_diff_density_rms 0.200
_refine_ls_extinction_method none
_refine_ls_goodness_of_fit_ref 0.688
_refine_ls_hydrogen_treatment mixed
_refine_ls_matrix_type full
_refine_ls_number_parameters 589
_refine_ls_number_reflns 11635
_refine_ls_number_restraints 0
_refine_ls_restrained_S_all 0.688
_refine_ls_R_factor_all 0.2285
_refine_ls_R_factor_gt 0.0743
_refine_ls_shift/su_max 0.676
_refine_ls_shift/su_mean 0.003
_refine_ls_structure_factor_coef Fsqd
_refine_ls_weighting_details 'calc w=1/[\s^2^(Fo^2^)+(0.1829P)^2^+0.0000P] where P=(Fo^2^+2Fc^2^)/3'
_refine_ls_weighting_scheme calc
_refine_ls_wR_factor_gt 0.1782
_refine_ls_wR_factor_ref 0.2816
_reflns_number_gt 3656
_reflns_number_total 11635
_reflns_threshold_expression >2sigma(I)
_cod_data_source_file ja0280168-3_s1_1.cif
_cod_data_source_block xz6bmb
_cod_original_cell_volume 5061.8(17)
_cod_database_code 4113385

loop_
_symmetry_equiv_pos_as_xyz
'x, y, z'
'-x, y+1/2, -z+1/2'
'-x, -y, -z'
'x, -y-1/2, z-1/2'

loop_
_atom_site_label
_atom_site_type_symbol
_atom_site_fract_x
_atom_site_fract_y
_atom_site_fract_z
_atom_site_U_iso_or_equiv
_atom_site_adp_type
_atom_site_occupancy
_atom_site_symmetry_multiplicity
_atom_site_calc_flag
_atom_site_refinement_flags
_atom_site_disorder_assembly
_atom_site_disorder_group
Fe1A Fe 0.11679(8) 0.60674(5) 0.91141(14) 0.0332(4) Uani 1 1 d . . .
Fe2A Fe 0.23371(8) 0.59995(5) 0.75373(14) 0.0313(4) Uani 1 1 d . . .
H1A H 0.219(6) 0.619(4) 0.896(10) 0.05(3) Uiso 1 1 d . . .
S1A S 0.11916(15) 0.63280(9) 0.7001(3) 0.0360(6) Uani 1 1 d . A .
S2A S 0.16017(15) 0.53959(9) 0.8281(3) 0.0376(7) Uani 1 1 d . A .
P1A P 0.14871(16) 0.58448(10) 1.1158(3) 0.0367(7) Uani 1 1 d . . .
P2A P 0.28984(16) 0.66943(9) 0.7233(3) 0.0347(7) Uani 1 1 d . . .
C1A C 0.0216(7) 0.5882(4) 0.9297(11) 0.044(3) Uani 1 1 d . . .
O1A O -0.0395(5) 0.5731(3) 0.9369(9) 0.064(3) Uani 1 1 d . . .
N1A N 0.0942(5) 0.6703(3) 0.9724(9) 0.039(2) Uani 1 1 d . . .
C2A C 0.0753(6) 0.7048(4) 1.0141(11) 0.041(3) Uani 1 1 d . . .
C3A C 0.0483(7) 0.7487(4) 1.0699(12) 0.052(3) Uani 1 1 d . . .
H3A1 H 0.0048 0.7602 1.0181 0.078 Uiso 1 1 calc R . .
H3A2 H 0.0895 0.7719 1.0677 0.078 Uiso 1 1 calc R . .
H3A3 H 0.0323 0.7436 1.1616 0.078 Uiso 1 1 calc R . .
C4A C 0.2613(6) 0.5808(3) 0.5929(12) 0.039(3) Uani 1 1 d . . .
O2A O 0.2795(5) 0.5687(3) 0.4899(8) 0.050(2) Uani 1 1 d . . .
C5A C 0.3162(6) 0.5757(4) 0.8288(9) 0.033(2) Uani 1 1 d . . .
O3A O 0.3696(4) 0.5586(3) 0.8771(7) 0.0451(19) Uani 1 1 d . . .
C6A C 0.2837(8) 0.6924(4) 0.5567(11) 0.057(3) Uani 1 1 d . . .
H6AA H 0.3096 0.7227 0.5525 0.086 Uiso 1 1 calc R . .
H6AB H 0.2300 0.6963 0.5320 0.086 Uiso 1 1 calc R . .
H6AC H 0.3082 0.6705 0.4953 0.086 Uiso 1 1 calc R . .
C7A C 0.3913(6) 0.6724(4) 0.7541(12) 0.051(3) Uani 1 1 d . . .
H7AA H 0.4094 0.7043 0.7376 0.077 Uiso 1 1 calc R . .
H7AB H 0.4179 0.6506 0.6953 0.077 Uiso 1 1 calc R . .
H7AC H 0.4016 0.6639 0.8463 0.077 Uiso 1 1 calc R . .
C8A C 0.2518(7) 0.7164(4) 0.8212(11) 0.045(3) Uani 1 1 d . . .
H8AA H 0.2796 0.7454 0.8016 0.068 Uiso 1 1 calc R . .
H8AB H 0.2575 0.7089 0.9152 0.068 Uiso 1 1 calc R . .
H8AC H 0.1976 0.7207 0.8003 0.068 Uiso 1 1 calc R . .
C9A C 0.2404(6) 0.5547(4) 1.1320(11) 0.048(3) Uani 1 1 d . . .
H9AA H 0.2491 0.5464 1.2249 0.071 Uiso 1 1 calc R . .
H9AB H 0.2814 0.5754 1.1018 0.071 Uiso 1 1 calc R . .
H9AC H 0.2401 0.5261 1.0782 0.071 Uiso 1 1 calc R . .
C10A C 0.1572(6) 0.6310(4) 1.2348(10) 0.041(3) Uani 1 1 d . . .
H10D H 0.1712 0.6178 1.3210 0.061 Uiso 1 1 calc R . .
H10E H 0.1083 0.6474 1.2422 0.061 Uiso 1 1 calc R . .
H10F H 0.1967 0.6530 1.2061 0.061 Uiso 1 1 calc R . .
C11A C 0.0822(7) 0.5443(4) 1.1926(12) 0.055(3) Uani 1 1 d . . .
H11D H 0.1004 0.5363 1.2815 0.082 Uiso 1 1 calc R . .
H11E H 0.0785 0.5157 1.1392 0.082 Uiso 1 1 calc R . .
H11F H 0.0319 0.5590 1.1985 0.082 Uiso 1 1 calc R . .
C12A C 0.0628(7) 0.5959(4) 0.5871(11) 0.047(3) Uani 1 1 d . . .
C13A C 0.0957(7) 0.5171(4) 0.7008(12) 0.052(3) Uani 1 1 d . . .
C14A C 0.0883(11) 0.5447(6) 0.5744(19) 0.056(8) Uani 0.77(4) 1 d P A 1
C15A C 0.043(3) 0.544(2) 0.650(6) 0.06(3) Uani 0.23(4) 1 d P A 3
P3A P 0.40938(18) 0.66079(13) 1.2001(3) 0.0538(9) Uani 1 1 d . . .
F1A F 0.4844(6) 0.6778(4) 1.1348(12) 0.138(4) Uani 1 1 d . . .
F2A F 0.3601(9) 0.6734(10) 1.0854(13) 0.293(13) Uani 1 1 d . . .
F3A F 0.3983(6) 0.7085(3) 1.2670(19) 0.186(7) Uani 1 1 d . . .
F4A F 0.4601(5) 0.6466(4) 1.3183(9) 0.117(4) Uani 1 1 d . . .
F5A F 0.4225(6) 0.6119(5) 1.1387(13) 0.165(6) Uani 1 1 d . . .
F6A F 0.3366(5) 0.6429(4) 1.2718(10) 0.136(5) Uani 1 1 d . . .
Fe1B Fe 0.61692(8) 0.60664(5) 0.58844(14) 0.0331(4) Uani 1 1 d . . .
Fe2B Fe 0.73359(8) 0.59993(5) 0.74581(14) 0.0311(4) Uani 1 1 d . . .
H1B H 0.719(6) 0.625(4) 0.590(11) 0.07(4) Uiso 1 1 d . . .
S1B S 0.66022(15) 0.53937(9) 0.6716(3) 0.0376(7) Uani 1 1 d . B .
S2B S 0.61916(15) 0.63286(9) 0.7996(3) 0.0360(6) Uani 1 1 d . B .
P1B P 0.64882(16) 0.58434(10) 0.3837(3) 0.0365(7) Uani 1 1 d . . .
P2B P 0.78965(16) 0.66936(9) 0.7765(3) 0.0353(7) Uani 1 1 d . . .
C1B C 0.5223(7) 0.5877(4) 0.5684(12) 0.048(3) Uani 1 1 d . . .
O1B O 0.4607(5) 0.5732(3) 0.5618(9) 0.061(2) Uani 1 1 d . . .
N1B N 0.5946(5) 0.6700(3) 0.5277(8) 0.035(2) Uani 1 1 d . . .
C2B C 0.5759(6) 0.7051(4) 0.4851(10) 0.036(3) Uani 1 1 d . . .
C3B C 0.5492(7) 0.7494(4) 0.4321(12) 0.054(3) Uani 1 1 d . . .
H3B1 H 0.4954 0.7537 0.4550 0.080 Uiso 1 1 calc R . .
H3B2 H 0.5548 0.7493 0.3357 0.080 Uiso 1 1 calc R . .
H3B3 H 0.5795 0.7750 0.4697 0.080 Uiso 1 1 calc R . .
C4B C 0.7599(6) 0.5812(3) 0.9062(12) 0.039(3) Uani 1 1 d . . .
O2B O 0.7789(4) 0.5687(3) 1.0095(7) 0.049(2) Uani 1 1 d . . .
C5B C 0.8164(6) 0.5762(3) 0.6715(10) 0.032(2) Uani 1 1 d . . .
O3B O 0.8695(4) 0.5586(3) 0.6224(7) 0.0443(19) Uani 1 1 d . . .
C6B C 0.5824(7) 0.5443(4) 0.3083(12) 0.055(3) Uani 1 1 d . . .
H6BA H 0.6002 0.5362 0.2194 0.082 Uiso 1 1 calc R . .
H6BB H 0.5321 0.5591 0.3024 0.082 Uiso 1 1 calc R . .
H6BC H 0.5789 0.5159 0.3621 0.082 Uiso 1 1 calc R . .
C7B C 0.7402(6) 0.5541(4) 0.3681(11) 0.047(3) Uani 1 1 d . . .
H7BA H 0.7488 0.5458 0.2753 0.071 Uiso 1 1 calc R . .
H7BB H 0.7395 0.5255 0.4218 0.071 Uiso 1 1 calc R . .
H7BC H 0.7814 0.5746 0.3988 0.071 Uiso 1 1 calc R . .
C8B C 0.6573(6) 0.6310(4) 0.2653(10) 0.042(3) Uani 1 1 d . . .
H8BA H 0.6713 0.6181 0.1790 0.063 Uiso 1 1 calc R . .
H8BB H 0.6968 0.6530 0.2946 0.063 Uiso 1 1 calc R . .
H8BC H 0.6084 0.6475 0.2578 0.063 Uiso 1 1 calc R . .
C9B C 0.7836(8) 0.6917(4) 0.9440(11) 0.057(3) Uani 1 1 d . . .
H9BA H 0.8094 0.7221 0.9491 0.086 Uiso 1 1 calc R . .
H9BB H 0.8084 0.6696 1.0047 0.086 Uiso 1 1 calc R . .
H9BC H 0.7299 0.6954 0.9687 0.086 Uiso 1 1 calc R . .
C10B C 0.8921(6) 0.6722(4) 0.7442(13) 0.051(3) Uani 1 1 d . . .
H10A H 0.9105 0.7041 0.7607 0.077 Uiso 1 1 calc R . .
H10B H 0.9019 0.6637 0.6519 0.077 Uiso 1 1 calc R . .
H10C H 0.9189 0.6503 0.8027 0.077 Uiso 1 1 calc R . .
C11B C 0.7519(7) 0.7165(4) 0.6771(11) 0.047(3) Uani 1 1 d . . .
H11A H 0.7797 0.7454 0.6969 0.071 Uiso 1 1 calc R . .
H11B H 0.6976 0.7208 0.6971 0.071 Uiso 1 1 calc R . .
H11C H 0.7579 0.7088 0.5832 0.071 Uiso 1 1 calc R . .
C12B C 0.5962(8) 0.5169(5) 0.7993(13) 0.055(3) Uani 1 1 d . . .
C13B C 0.5631(7) 0.5959(4) 0.9108(11) 0.048(3) Uani 1 1 d . . .
C14B C 0.5873(10) 0.5450(6) 0.9280(16) 0.053(7) Uani 0.74(3) 1 d P B 2
C15B C 0.535(4) 0.548(4) 0.845(6) 0.23(7) Uani 0.26(3) 1 d P B 4
P3B P 0.90941(18) 0.66080(13) 0.2991(3) 0.0532(9) Uani 1 1 d . . .
F1B F 0.8589(9) 0.6736(10) 0.4138(14) 0.299(14) Uani 1 1 d . . .
F2B F 0.8975(6) 0.7085(3) 0.2314(18) 0.176(7) Uani 1 1 d . . .
F3B F 0.8373(5) 0.6427(4) 0.2277(10) 0.134(5) Uani 1 1 d . . .
F4B F 0.9228(6) 0.6121(5) 0.3598(14) 0.161(6) Uani 1 1 d . . .
F5B F 0.9847(6) 0.6780(4) 0.3644(12) 0.141(5) Uani 1 1 d . . .
F6B F 0.9604(5) 0.6464(4) 0.1813(9) 0.112(3) Uani 1 1 d . . .

loop_
_atom_site_aniso_label
_atom_site_aniso_U_11
_atom_site_aniso_U_22
_atom_site_aniso_U_33
_atom_site_aniso_U_23
_atom_site_aniso_U_13
_atom_site_aniso_U_12
Fe1A 0.0331(8) 0.0310(9) 0.0354(9) -0.0017(7) 0.0005(6) 0.0029(6)
Fe2A 0.0324(8) 0.0272(8) 0.0342(8) -0.0002(7) -0.0002(6) 0.0001(6)
S1A 0.0373(15) 0.0365(15) 0.0342(15) -0.0019(12) -0.0026(12) 0.0032(12)
S2A 0.0381(16) 0.0308(15) 0.0441(16) -0.0030(12) 0.0077(13) -0.0028(12)
P1A 0.0389(16) 0.0326(16) 0.0387(17) 0.0061(12) 0.0033(13) 0.0019(12)
P2A 0.0401(16) 0.0287(15) 0.0352(16) 0.0015(12) -0.0017(12) -0.0028(12)
C1A 0.042(7) 0.044(7) 0.047(7) -0.011(5) -0.004(6) 0.012(6)
O1A 0.036(5) 0.065(6) 0.092(7) -0.014(5) 0.004(5) -0.006(4)
N1A 0.037(5) 0.042(6) 0.039(5) -0.004(4) 0.002(4) 0.000(4)
C2A 0.045(7) 0.042(7) 0.036(6) 0.006(5) 0.008(5) 0.005(5)
C3A 0.067(9) 0.028(7) 0.061(8) -0.004(6) 0.003(7) -0.002(5)
C4A 0.045(7) 0.020(6) 0.051(8) 0.008(5) -0.006(6) 0.001(5)
O2A 0.062(6) 0.050(5) 0.038(5) -0.004(4) -0.002(4) 0.003(4)
C5A 0.047(7) 0.029(6) 0.024(6) 0.003(4) 0.007(5) -0.005(5)
O3A 0.049(5) 0.046(5) 0.040(5) 0.001(4) -0.003(4) 0.011(4)
C6A 0.089(10) 0.037(7) 0.046(7) 0.006(6) 0.002(7) -0.013(7)
C7A 0.042(7) 0.046(7) 0.066(8) 0.023(6) 0.000(6) -0.009(6)
C8A 0.060(8) 0.032(6) 0.043(7) -0.005(5) 0.006(6) -0.005(5)
C9A 0.047(7) 0.055(8) 0.040(7) 0.004(6) -0.001(5) 0.003(6)
C10A 0.049(7) 0.037(6) 0.038(6) -0.001(5) 0.003(5) 0.011(5)
C11A 0.064(8) 0.045(8) 0.055(8) 0.008(6) 0.015(6) -0.001(6)
C12A 0.052(7) 0.048(8) 0.039(7) -0.009(5) -0.009(6) 0.003(6)
C13A 0.051(8) 0.049(8) 0.056(8) -0.027(6) 0.001(6) -0.013(6)
C14A 0.049(14) 0.056(11) 0.061(13) 0.003(9) -0.022(11) -0.021(9)
C15A 0.00(2) 0.09(5) 0.07(4) -0.09(4) 0.00(2) -0.01(2)
P3A 0.0378(18) 0.071(2) 0.053(2) 0.0030(17) -0.0006(16) 0.0083(16)
F1A 0.117(8) 0.130(9) 0.167(11) 0.061(8) 0.079(7) 0.007(7)
F2A 0.177(14) 0.60(4) 0.104(10) 0.131(17) -0.038(10) 0.144(19)
F3A 0.089(7) 0.053(6) 0.42(2) -0.045(9) 0.045(10) 0.016(6)
F4A 0.093(7) 0.177(11) 0.082(6) 0.035(7) -0.027(5) 0.017(7)
F5A 0.101(8) 0.184(12) 0.208(13) -0.147(11) 0.045(8) -0.037(8)
F6A 0.060(5) 0.233(13) 0.114(8) -0.107(8) 0.037(5) -0.056(7)
Fe1B 0.0328(8) 0.0310(9) 0.0355(9) 0.0011(7) -0.0031(6) 0.0025(6)
Fe2B 0.0332(8) 0.0260(8) 0.0341(8) 0.0012(6) -0.0022(6) -0.0001(6)
S1B 0.0393(16) 0.0281(14) 0.0453(17) 0.0016(12) -0.0094(13) -0.0008(11)
S2B 0.0362(15) 0.0378(16) 0.0341(15) 0.0015(12) 0.0014(12) 0.0035(12)
P1B 0.0387(16) 0.0329(16) 0.0379(16) -0.0064(12) -0.0067(13) 0.0019(12)
P2B 0.0404(16) 0.0299(15) 0.0357(16) -0.0030(12) -0.0032(12) -0.0037(12)
C1B 0.043(7) 0.040(7) 0.061(8) 0.016(6) -0.002(6) 0.006(6)
O1B 0.038(5) 0.057(6) 0.088(7) 0.012(5) -0.010(5) -0.010(4)
N1B 0.041(5) 0.040(5) 0.024(5) 0.004(4) 0.000(4) 0.005(4)
C2B 0.039(6) 0.042(7) 0.028(6) -0.002(5) -0.012(5) 0.007(5)
C3B 0.061(9) 0.044(8) 0.056(8) 0.013(6) -0.015(6) -0.004(6)
C4B 0.044(7) 0.021(6) 0.051(8) -0.002(5) 0.005(6) 0.003(5)
O2B 0.062(6) 0.051(5) 0.034(5) 0.003(4) 0.000(4) 0.007(4)
C5B 0.040(6) 0.029(6) 0.027(6) 0.000(4) -0.004(5) -0.009(5)
O3B 0.040(5) 0.042(5) 0.051(5) -0.001(4) -0.005(4) 0.003(4)
C6B 0.064(9) 0.045(8) 0.055(8) -0.017(6) -0.010(6) -0.009(6)
C7B 0.052(7) 0.048(7) 0.042(7) -0.005(6) -0.008(6) 0.009(6)
C8B 0.050(7) 0.044(7) 0.031(6) -0.002(5) -0.001(5) 0.015(5)
C9B 0.089(10) 0.043(7) 0.041(7) -0.013(6) 0.001(7) -0.017(7)
C10B 0.051(7) 0.027(6) 0.076(9) -0.014(6) 0.000(6) -0.012(5)
C11B 0.059(8) 0.037(7) 0.046(7) -0.004(5) -0.014(6) -0.005(6)
C12B 0.038(8) 0.062(9) 0.065(9) 0.025(7) -0.001(7) -0.008(6)
C13B 0.054(8) 0.058(8) 0.031(6) 0.010(5) 0.004(5) -0.001(6)
C14B 0.049(12) 0.057(12) 0.051(12) -0.005(8) 0.017(9) -0.020(8)
C15B 0.10(5) 0.51(17) 0.07(4) 0.17(7) -0.07(4) -0.28(9)
P3B 0.0374(18) 0.071(2) 0.052(2) -0.0037(17) -0.0040(16) 0.0085(16)
F1B 0.193(16) 0.59(4) 0.118(11) -0.126(18) 0.029(11) 0.16(2)
F2B 0.106(8) 0.057(6) 0.36(2) 0.037(9) -0.055(10) 0.019(6)
F3B 0.061(6) 0.227(13) 0.114(8) 0.091(8) -0.040(5) -0.057(7)
F4B 0.100(8) 0.165(11) 0.218(13) 0.134(10) -0.054(8) -0.042(7)
F5B 0.109(8) 0.136(10) 0.179(11) -0.066(8) -0.082(8) 0.004(7)
F6B 0.097(7) 0.159(10) 0.081(6) -0.033(6) 0.019(5) 0.007(7)

loop_
_atom_type_symbol
_atom_type_description
_atom_type_scat_dispersion_real
_atom_type_scat_dispersion_imag
_atom_type_scat_source
C C 0.0033 0.0016 'International Tables Vol C Tables 4.2.6.8 and 6.1.1.4'
H H 0.0000 0.0000 'International Tables Vol C Tables 4.2.6.8 and 6.1.1.4'
N N 0.0061 0.0033 'International Tables Vol C Tables 4.2.6.8 and 6.1.1.4'
O O 0.0106 0.0060 'International Tables Vol C Tables 4.2.6.8 and 6.1.1.4'
F F 0.0171 0.0103 'International Tables Vol C Tables 4.2.6.8 and 6.1.1.4'
P P 0.1023 0.0942 'International Tables Vol C Tables 4.2.6.8 and 6.1.1.4'
S S 0.1246 0.1234 'International Tables Vol C Tables 4.2.6.8 and 6.1.1.4'
Fe Fe 0.3463 0.8444 'International Tables Vol C Tables 4.2.6.8 and 6.1.1.4'

loop_
_geom_angle_atom_site_label_1
_geom_angle_atom_site_label_2
_geom_angle_atom_site_label_3
_geom_angle
C1A Fe1A H1A 173(3)
C1A Fe1A N1A 93.1(4)
H1A Fe1A N1A 93(3)
C1A Fe1A S2A 96.0(4)
H1A Fe1A S2A 78(3)
N1A Fe1A S2A 170.4(3)
C1A Fe1A P1A 93.0(4)
H1A Fe1A P1A 84(3)
N1A Fe1A P1A 91.3(3)
S2A Fe1A P1A 91.16(12)
C1A Fe1A S1A 102.5(4)
H1A Fe1A S1A 81(3)
N1A Fe1A S1A 89.8(3)
S2A Fe1A S1A 85.35(11)
P1A Fe1A S1A 164.31(12)
C1A Fe1A Fe2A 142.0(4)
H1A Fe1A Fe2A 36(3)
N1A Fe1A Fe2A 114.9(3)
S2A Fe1A Fe2A 55.64(8)
P1A Fe1A Fe2A 110.48(10)
S1A Fe1A Fe2A 55.29(8)
H1A Fe2A C5A 83(4)
H1A Fe2A C4A 174(4)
C5A Fe2A C4A 92.8(5)
H1A Fe2A P2A 84(4)
C5A Fe2A P2A 92.8(3)
C4A Fe2A P2A 91.5(3)
H1A Fe2A S1A 86(4)
C5A Fe2A S1A 168.4(3)
C4A Fe2A S1A 98.6(3)
P2A Fe2A S1A 89.36(11)
H1A Fe2A S2A 82(4)
C5A Fe2A S2A 91.3(3)
C4A Fe2A S2A 102.9(3)
P2A Fe2A S2A 164.81(12)
S1A Fe2A S2A 83.81(11)
H1A Fe2A Fe1A 44(4)
C5A Fe2A Fe1A 114.1(3)
C4A Fe2A Fe1A 142.7(4)
P2A Fe2A Fe1A 111.39(9)
S1A Fe2A Fe1A 54.73(8)
S2A Fe2A Fe1A 53.79(8)
C12A S1A Fe1A 112.8(4)
C12A S1A Fe2A 112.6(4)
Fe1A S1A Fe2A 69.98(9)
C13A S2A Fe1A 111.0(4)
C13A S2A Fe2A 112.5(4)
Fe1A S2A Fe2A 70.58(9)
C10A P1A C11A 103.5(6)
C10A P1A C9A 102.3(5)
C11A P1A C9A 103.4(6)
C10A P1A Fe1A 115.5(4)
C11A P1A Fe1A 114.7(4)
C9A P1A Fe1A 115.8(4)
C8A P2A C7A 103.6(6)
C8A P2A C6A 102.8(6)
C7A P2A C6A 101.6(6)
C8A P2A Fe2A 115.0(4)
C7A P2A Fe2A 116.8(4)
C6A P2A Fe2A 115.1(4)
O1A C1A Fe1A 175.0(10)
C2A N1A Fe1A 173.0(9)
N1A C2A C3A 178.0(13)
O2A C4A Fe2A 179.5(11)
O3A C5A Fe2A 178.2(9)
C14A C12A C15A 40.5(15)
C14A C12A S1A 116.2(9)
C15A C12A S1A 112.7(17)
C15A C13A C14A 45(3)
C15A C13A S2A 119.8(17)
C14A C13A S2A 117.7(9)
C13A C14A C12A 116.9(15)
C13A C15A C12A 122(3)
F2A P3A F3A 93.1(12)
F2A P3A F4A 178.8(12)
F3A P3A F4A 88.0(8)
F2A P3A F5A 89.6(12)
F3A P3A F5A 177.3(9)
F4A P3A F5A 89.3(7)
F2A P3A F1A 94.7(9)
F3A P3A F1A 91.0(7)
F4A P3A F1A 85.8(6)
F5A P3A F1A 89.2(6)
F2A P3A F6A 88.2(9)
F3A P3A F6A 89.0(6)
F4A P3A F6A 91.3(6)
F5A P3A F6A 90.7(6)
F1A P3A F6A 177.1(7)
C1B Fe1B H1B 174(3)
C1B Fe1B N1B 93.5(4)
H1B Fe1B N1B 86(3)
C1B Fe1B S1B 95.6(4)
H1B Fe1B S1B 85(3)
N1B Fe1B S1B 170.5(3)
C1B Fe1B P1B 92.4(4)
H1B Fe1B P1B 81(3)
N1B Fe1B P1B 91.3(2)
S1B Fe1B P1B 91.06(12)
C1B Fe1B S2B 103.1(4)
H1B Fe1B S2B 83(3)
N1B Fe1B S2B 89.6(2)
S1B Fe1B S2B 85.64(11)
P1B Fe1B S2B 164.40(12)
C1B Fe1B Fe2B 142.2(4)
H1B Fe1B Fe2B 42(3)
N1B Fe1B Fe2B 114.8(3)
S1B Fe1B Fe2B 55.82(8)
P1B Fe1B Fe2B 110.42(10)
S2B Fe1B Fe2B 55.49(8)
H1B Fe2B C4B 171(4)
H1B Fe2B C5B 84(4)
C4B Fe2B C5B 93.5(5)
H1B Fe2B P2B 80(4)
C4B Fe2B P2B 91.6(3)
C5B Fe2B P2B 92.2(3)
H1B Fe2B S2B 85(4)
C4B Fe2B S2B 97.7(3)
C5B Fe2B S2B 168.7(3)
P2B Fe2B S2B 89.25(11)
H1B Fe2B S1B 86(4)
C4B Fe2B S1B 102.6(3)
C5B Fe2B S1B 91.8(3)
P2B Fe2B S1B 165.01(12)
S2B Fe2B S1B 84.06(11)
H1B Fe2B Fe1B 46(4)
C4B Fe2B Fe1B 142.0(4)
C5B Fe2B Fe1B 114.4(3)
P2B Fe2B Fe1B 111.42(9)
S2B Fe2B Fe1B 54.87(8)
S1B Fe2B Fe1B 53.96(8)
C12B S1B Fe1B 111.2(4)
C12B S1B Fe2B 112.3(5)
Fe1B S1B Fe2B 70.23(9)
C13B S2B Fe1B 112.4(4)
C13B S2B Fe2B 112.4(4)
Fe1B S2B Fe2B 69.64(9)
C8B P1B C6B 104.1(6)
C8B P1B C7B 102.7(5)
C6B P1B C7B 103.2(6)
C8B P1B Fe1B 115.2(4)
C6B P1B Fe1B 114.2(4)
C7B P1B Fe1B 115.8(4)
C11B P2B C9B 103.7(6)
C11B P2B C10B 103.1(6)
C9B P2B C10B 102.1(6)
C11B P2B Fe2B 115.1(4)
C9B P2B Fe2B 114.6(4)
C10B P2B Fe2B 116.5(4)
O1B C1B Fe1B 175.6(10)
C2B N1B Fe1B 173.3(9)
N1B C2B C3B 177.8(12)
O2B C4B Fe2B 178.2(10)
O3B C5B Fe2B 176.9(9)
C15B C12B C14B 49(2)
C15B C12B S1B 117(2)
C14B C12B S1B 118.5(10)
C14B C13B C15B 47(3)
C14B C13B S2B 118.1(9)
C15B C13B S2B 113.5(18)
C13B C14B C12B 115.5(13)
C12B C15B C13B 116(3)
F1B P3B F2B 92.8(12)
F1B P3B F4B 90.1(12)
F2B P3B F4B 177.0(9)
F1B P3B F3B 87.7(9)
F2B P3B F3B 88.7(6)
F4B P3B F3B 90.5(6)
F1B P3B F6B 178.5(12)
F2B P3B F6B 88.4(8)
F4B P3B F6B 88.8(8)
F3B P3B F6B 91.4(6)
F1B P3B F5B 95.4(9)
F2B P3B F5B 91.4(7)
F4B P3B F5B 89.3(6)
F3B P3B F5B 176.8(7)
F6B P3B F5B 85.5(6)

loop_
_geom_bond_atom_site_label_1
_geom_bond_atom_site_label_2
_geom_bond_distance
Fe1A C1A 1.759(13)
Fe1A H1A 1.83(10)
Fe1A N1A 1.959(10)
Fe1A S2A 2.229(3)
Fe1A P1A 2.233(3)
Fe1A S1A 2.264(3)
Fe1A Fe2A 2.606(2)
Fe2A H1A 1.55(10)
Fe2A C5A 1.772(12)
Fe2A C4A 1.784(13)
Fe2A P2A 2.237(3)
Fe2A S1A 2.280(3)
Fe2A S2A 2.281(3)
S1A C12A 1.840(11)
S2A C13A 1.828(12)
P1A C10A 1.798(10)
P1A C11A 1.812(11)
P1A C9A 1.826(11)
P2A C8A 1.798(10)
P2A C7A 1.806(11)
P2A C6A 1.811(11)
C1A O1A 1.157(13)
N1A C2A 1.121(13)
C2A C3A 1.456(15)
C4A O2A 1.144(12)
C5A O3A 1.162(11)
C12A C14A 1.54(2)
C12A C15A 1.64(7)
C13A C15A 1.31(6)
C13A C14A 1.51(2)
P3A F2A 1.490(10)
P3A F3A 1.535(11)
P3A F4A 1.542(9)
P3A F5A 1.547(11)
P3A F1A 1.550(9)
P3A F6A 1.554(9)
Fe1B C1B 1.756(13)
Fe1B H1B 1.86(11)
Fe1B N1B 1.950(9)
Fe1B S1B 2.230(3)
Fe1B P1B 2.239(3)
Fe1B S2B 2.264(3)
Fe1B Fe2B 2.595(2)
Fe2B H1B 1.75(11)
Fe2B C4B 1.769(13)
Fe2B C5B 1.770(11)
Fe2B P2B 2.234(3)
Fe2B S2B 2.281(3)
Fe2B S1B 2.281(3)
S1B C12B 1.829(13)
S2B C13B 1.829(11)
P1B C8B 1.799(11)
P1B C6B 1.799(11)
P1B C7B 1.827(11)
P2B C11B 1.805(11)
P2B C9B 1.814(11)
P2B C10B 1.827(11)
C1B O1B 1.156(13)
N1B C2B 1.141(12)
C2B C3B 1.450(15)
C4B O2B 1.152(12)
C5B O3B 1.168(12)
C12B C15B 1.47(13)
C12B C14B 1.54(2)
C13B C14B 1.52(2)
C13B C15B 1.59(10)
P3B F1B 1.506(12)
P3B F2B 1.538(11)
P3B F4B 1.538(11)
P3B F3B 1.543(9)
P3B F6B 1.547(9)
P3B F5B 1.554(9)
